data_2222678
loop_
_publ_author_name
'Mahmoud, Reda F.'
'Janiak, Christoph'

_publ_section_title Aqua(2,2'-bipyridine-\k^2^<i>N</i>,<i>N</i>')bis(thiophene-2-carboxylato-\k<i>O</i>)copper(II)
_journal_coeditor_code FJ2230
_journal_issue 8
_journal_name_full 'Acta Crystallographica Section E'
_journal_page_first m909
_journal_page_last m910
_journal_paper_doi 10.1107/S1600536809026713
_journal_volume 65
_journal_year 2009
_chemical_formula_iupac '[Cu (C5 H3 O2 S)2 (C10 H8 N2) (H2 O)]'
_chemical_formula_moiety 'C20 H16 Cu N2 O5 S2'
_chemical_formula_sum 'C20 H16 Cu N2 O5 S2'
_chemical_formula_weight 492.01
_chemical_name_systematic
;
Aqua(2,2'-bipyridine-\k^2^<i>N</i>,<i>N</i>')bis(thiophene-2-carboxylato-
\k<i>O</i>)copper(II)
;
_space_group_IT_number 14
_symmetry_cell_setting monoclinic
_symmetry_space_group_name_Hall '-P 2ybc'
_symmetry_space_group_name_H-M 'P 1 21/c 1'
_atom_sites_solution_hydrogens geom
_atom_sites_solution_primary direct
_atom_sites_solution_secondary difmap
_audit_creation_method SHELXL-97
_cell_angle_alpha 90.00
_cell_angle_beta 101.5164(19)
_cell_angle_gamma 90.00
_cell_formula_units_Z 4
_cell_length_a 6.8458(5)
_cell_length_b 18.3799(15)
_cell_length_c 16.8421(12)
_cell_measurement_reflns_used 28386
_cell_measurement_temperature 123(2)
_cell_measurement_theta_max 27.5
_cell_measurement_theta_min 3.035
_cell_volume 2076.5(3)
_computing_cell_refinement 'FSPROC in CrystalClear (Rigaku, 2007)'
_computing_data_collection 'D*TREK in CrystalClear (Rigaku, 2007)'
_computing_data_reduction 'FSPROC in CrystalClear (Rigaku, 2007)'
_computing_molecular_graphics 'DIAMOND (Crystal Impact, 2009)'
_computing_publication_material 'publCIF (Westrip, 2009)'
_computing_structure_refinement 'SHELXL97 (Sheldrick, 2008)'
_computing_structure_solution 'SHELXS97 (Sheldrick, 2008)'
_diffrn_ambient_temperature 123(2)
_diffrn_measured_fraction_theta_full 0.996
_diffrn_measured_fraction_theta_max 0.996
_diffrn_measurement_device_type 'Rigaku R-AXIS Spider image-plate detector'
_diffrn_measurement_method \w
_diffrn_radiation_monochromator graphite
_diffrn_radiation_source 'fine-focus sealed tube'
_diffrn_radiation_type MoK\a
_diffrn_radiation_wavelength 0.71073
_diffrn_reflns_av_R_equivalents 0.0339
_diffrn_reflns_av_sigmaI/netI 0.0175
_diffrn_reflns_limit_h_max 8
_diffrn_reflns_limit_h_min -8
_diffrn_reflns_limit_k_max 22
_diffrn_reflns_limit_k_min -22
_diffrn_reflns_limit_l_max 21
_diffrn_reflns_limit_l_min -21
_diffrn_reflns_number 32855
_diffrn_reflns_theta_full 26.35
_diffrn_reflns_theta_max 26.35
_diffrn_reflns_theta_min 3.04
_exptl_absorpt_coefficient_mu 1.288
_exptl_absorpt_correction_T_max 0.8013
_exptl_absorpt_correction_T_min 0.6613
_exptl_absorpt_correction_type multi-scan
_exptl_absorpt_process_details '(<i>ABSCOR</i>; Higashi, 1995)'
_exptl_crystal_colour blue
_exptl_crystal_density_diffrn 1.574
_exptl_crystal_density_method 'not measured'
_exptl_crystal_description column
_exptl_crystal_F_000 1004
_exptl_crystal_size_max 0.35
_exptl_crystal_size_mid 0.22
_exptl_crystal_size_min 0.18
_refine_diff_density_max 0.636
_refine_diff_density_min -0.595
_refine_ls_extinction_method none
_refine_ls_goodness_of_fit_ref 1.054
_refine_ls_hydrogen_treatment mixed
_refine_ls_matrix_type full
_refine_ls_number_parameters 277
_refine_ls_number_reflns 4224
_refine_ls_number_restraints 0
_refine_ls_restrained_S_all 1.054
_refine_ls_R_factor_all 0.0448
_refine_ls_R_factor_gt 0.0368
_refine_ls_shift/su_max 0.000
_refine_ls_shift/su_mean 0.000
_refine_ls_structure_factor_coef Fsqd
_refine_ls_weighting_details 'calc w=1/[\s^2^(Fo^2^)+(0.0489P)^2^+2.2127P] where P=(Fo^2^+2Fc^2^)/3'
_refine_ls_weighting_scheme calc
_refine_ls_wR_factor_gt 0.0945
_refine_ls_wR_factor_ref 0.0989
_reflns_number_gt 3637
_reflns_number_total 4224
_reflns_threshold_expression I>2\s(I)
_cod_data_source_file fj2230.cif
_cod_data_source_block I
_cod_original_sg_symbol_H-M 'P 21/c'
_cod_database_code 2222678
_cod_database_fobs_code 2222678

loop_
_symmetry_equiv_pos_as_xyz
'x, y, z'
'-x, y+1/2, -z+1/2'
'-x, -y, -z'
'x, -y-1/2, z-1/2'

loop_
_atom_site_type_symbol
_atom_site_label
_atom_site_fract_x
_atom_site_fract_y
_atom_site_fract_z
_atom_site_U_iso_or_equiv
_atom_site_adp_type
_atom_site_calc_flag
_atom_site_refinement_flags
_atom_site_occupancy
_atom_site_disorder_assembly
_atom_site_disorder_group
Cu Cu 0.67488(4) 0.151034(16) 0.393556(18) 0.02638(11) Uani d . 1 . .
S S1 0.63575(13) 0.46085(4) 0.37885(5) 0.0465(2) Uani d . 1 . .
S S2 0.31914(12) 0.17767(6) 0.10820(5) 0.0497(2) Uani d . 1 . .
O O1 0.5925(3) 0.25157(10) 0.40169(12) 0.0373(4) Uani d . 1 . .
O O2 0.8271(3) 0.31699(10) 0.35780(12) 0.0355(4) Uani d . 1 . .
O O3 0.5534(3) 0.15076(10) 0.27585(11) 0.0331(4) Uani d . 1 . .
O O4 0.2930(3) 0.12147(11) 0.32959(11) 0.0351(4) Uani d . 1 . .
O O5 0.9860(3) 0.18398(12) 0.38761(14) 0.0391(5) Uani d . 1 . .
H H5A 0.964(6) 0.221(2) 0.374(2) 0.059 Uiso d . 1 . .
H H5B 1.062(6) 0.168(2) 0.368(2) 0.059 Uiso d . 1 . .
N N1 0.7125(3) 0.04250(12) 0.39954(12) 0.0266(4) Uani d . 1 . .
N N2 0.7215(3) 0.13725(11) 0.51474(12) 0.0277(4) Uani d . 1 . .
C C1 0.7038(4) -0.00185(15) 0.33635(17) 0.0340(6) Uani d . 1 . .
H H1 0.6855 0.0186 0.2836 0.041 Uiso calc R 1 . .
C C2 0.7204(4) -0.07660(16) 0.34483(19) 0.0391(6) Uani d . 1 . .
H H2 0.7140 -0.1069 0.2987 0.047 Uiso calc R 1 . .
C C3 0.7463(4) -0.10622(15) 0.4214(2) 0.0395(7) Uani d . 1 . .
H H3 0.7583 -0.1574 0.4288 0.047 Uiso calc R 1 . .
C C4 0.7545(4) -0.06063(14) 0.48737(18) 0.0324(6) Uani d . 1 . .
H H4 0.7713 -0.0802 0.5405 0.039 Uiso calc R 1 . .
C C5 0.7381(3) 0.01361(13) 0.47514(15) 0.0256(5) Uani d . 1 . .
C C6 0.7470(3) 0.06754(13) 0.54036(15) 0.0252(5) Uani d . 1 . .
C C7 0.7786(4) 0.05039(16) 0.62249(16) 0.0331(6) Uani d . 1 . .
H H7 0.7931 0.0011 0.6398 0.040 Uiso calc R 1 . .
C C8 0.7884(4) 0.10584(18) 0.67850(17) 0.0398(7) Uani d . 1 . .
H H8 0.8117 0.0951 0.7348 0.048 Uiso calc R 1 . .
C C9 0.7643(5) 0.17670(18) 0.65216(18) 0.0423(7) Uani d . 1 . .
H H9 0.7712 0.2155 0.6899 0.051 Uiso calc R 1 . .
C C10 0.7296(4) 0.19039(15) 0.56982(17) 0.0371(6) Uani d . 1 . .
H H10 0.7108 0.2393 0.5516 0.045 Uiso calc R 1 . .
C C11 0.6649(4) 0.30992(14) 0.37863(14) 0.0289(5) Uani d . 1 . .
C C12 0.5375(4) 0.37527(14) 0.38065(15) 0.0300(5) Uani d . 1 . .
C C13 0.3272(5) 0.37346(17) 0.38295(17) 0.0406(7) Uani d . 1 . .
H H13 0.2457 0.3316 0.3830 0.049 Uiso calc R 1 . .
C C14 0.2658(5) 0.45070(18) 0.3853(2) 0.0508(8) Uani d . 1 . .
H H14 0.1336 0.4647 0.3878 0.061 Uiso calc R 1 . .
C C15 0.4127(5) 0.49975(17) 0.3835(2) 0.0488(8) Uani d . 1 . .
H H15 0.3930 0.5509 0.3847 0.059 Uiso calc R 1 . .
C C16 0.3672(4) 0.13855(13) 0.27060(15) 0.0285(5) Uani d . 1 . .
C C17 0.2351(4) 0.14483(13) 0.18962(16) 0.0300(5) Uani d . 1 . .
C C18 0.0315(4) 0.12344(15) 0.16881(17) 0.0351(6) Uani d . 1 . .
H H18 -0.0438 0.1036 0.2053 0.042 Uiso calc R 1 . .
C C19 -0.0425(5) 0.13653(18) 0.0838(2) 0.0492(8) Uani d . 1 . .
H H19 -0.1754 0.1259 0.0573 0.059 Uiso calc R 1 . .
C C20 0.0926(5) 0.1648(2) 0.04594(19) 0.0513(8) Uani d . 1 . .
H H20 0.0657 0.1767 -0.0101 0.062 Uiso calc R 1 . .

loop_
_atom_site_aniso_label
_atom_site_aniso_U_11
_atom_site_aniso_U_22
_atom_site_aniso_U_33
_atom_site_aniso_U_12
_atom_site_aniso_U_13
_atom_site_aniso_U_23
Cu 0.02852(17) 0.02612(17) 0.02524(17) 0.00260(12) 0.00714(12) 0.00575(12)
S1 0.0513(5) 0.0344(4) 0.0543(5) 0.0013(3) 0.0115(4) 0.0014(3)
S2 0.0458(4) 0.0696(6) 0.0346(4) 0.0073(4) 0.0100(3) 0.0159(4)
O1 0.0436(11) 0.0269(9) 0.0451(11) 0.0056(8) 0.0177(9) 0.0092(8)
O2 0.0343(10) 0.0339(10) 0.0397(11) 0.0042(8) 0.0108(8) 0.0075(8)
O3 0.0298(9) 0.0420(11) 0.0278(9) 0.0031(8) 0.0064(7) 0.0086(8)
O4 0.0352(10) 0.0409(11) 0.0318(10) 0.0069(8) 0.0131(8) 0.0117(8)
O5 0.0311(10) 0.0376(11) 0.0523(13) 0.0088(9) 0.0172(9) 0.0111(10)
N1 0.0231(10) 0.0294(11) 0.0269(11) 0.0020(8) 0.0041(8) 0.0024(8)
N2 0.0280(10) 0.0299(11) 0.0261(11) -0.0029(9) 0.0078(8) 0.0020(9)
C1 0.0312(13) 0.0391(14) 0.0308(14) 0.0027(11) 0.0042(11) -0.0032(11)
C2 0.0318(14) 0.0390(15) 0.0462(17) 0.0003(12) 0.0070(12) -0.0111(13)
C3 0.0303(14) 0.0276(13) 0.0612(19) -0.0002(11) 0.0102(13) -0.0010(13)
C4 0.0243(12) 0.0282(13) 0.0446(15) 0.0018(10) 0.0061(11) 0.0085(11)
C5 0.0163(10) 0.0302(12) 0.0298(12) -0.0006(9) 0.0031(9) 0.0050(10)
C6 0.0186(11) 0.0306(12) 0.0265(12) -0.0020(9) 0.0047(9) 0.0050(10)
C7 0.0273(12) 0.0415(15) 0.0300(13) -0.0001(11) 0.0044(10) 0.0094(11)
C8 0.0358(15) 0.0585(18) 0.0254(13) -0.0037(13) 0.0064(11) 0.0026(13)
C9 0.0448(16) 0.0499(17) 0.0327(15) -0.0066(14) 0.0088(12) -0.0107(13)
C10 0.0449(16) 0.0333(14) 0.0347(15) -0.0039(12) 0.0115(12) -0.0035(12)
C11 0.0346(14) 0.0301(13) 0.0207(12) 0.0040(11) 0.0024(10) 0.0043(10)
C12 0.0379(14) 0.0268(12) 0.0257(12) 0.0017(11) 0.0073(10) 0.0048(10)
C13 0.0475(16) 0.0420(16) 0.0388(15) 0.0290(14) 0.0243(13) 0.0167(13)
C14 0.0514(19) 0.0436(17) 0.064(2) 0.0156(15) 0.0272(17) 0.0092(15)
C15 0.063(2) 0.0322(15) 0.0548(19) 0.0135(14) 0.0199(16) 0.0066(14)
C16 0.0322(13) 0.0258(12) 0.0285(13) 0.0059(10) 0.0088(10) 0.0048(10)
C17 0.0350(14) 0.0272(12) 0.0280(13) 0.0054(11) 0.0067(11) 0.0058(10)
C18 0.0321(13) 0.0338(14) 0.0334(14) 0.0017(11) -0.0081(11) 0.0038(11)
C19 0.0461(17) 0.0504(18) 0.0441(18) -0.0021(15) -0.0081(14) 0.0014(15)
C20 0.056(2) 0.066(2) 0.0277(15) 0.0155(17) -0.0012(14) 0.0041(14)

loop_
_atom_type_symbol
_atom_type_description
_atom_type_scat_dispersion_real
_atom_type_scat_dispersion_imag
_atom_type_scat_source
C C 0.0033 0.0016 'International Tables Vol C Tables 4.2.6.8 and 6.1.1.4'
H H 0.0000 0.0000 'International Tables Vol C Tables 4.2.6.8 and 6.1.1.4'
Cu Cu 0.3201 1.2651 'International Tables Vol C Tables 4.2.6.8 and 6.1.1.4'
N N 0.0061 0.0033 'International Tables Vol C Tables 4.2.6.8 and 6.1.1.4'
O O 0.0106 0.0060 'International Tables Vol C Tables 4.2.6.8 and 6.1.1.4'
S S 0.1246 0.1234 'International Tables Vol C Tables 4.2.6.8 and 6.1.1.4'

loop_
_geom_angle_atom_site_label_1
_geom_angle_atom_site_label_2
_geom_angle_atom_site_label_3
_geom_angle_site_symmetry_1
_geom_angle_site_symmetry_3
_geom_angle
_geom_angle_publ_flag
O1 Cu O3 . . 90.18(8) y
O1 Cu N1 . . 167.13(8) y
O3 Cu N1 . . 94.08(8) y
O1 Cu N2 . . 92.15(8) y
O3 Cu N2 . . 163.16(8) y
N1 Cu N2 . . 80.33(8) y
O1 Cu O5 . . 92.18(8) y
O3 Cu O5 . . 99.70(8) y
N1 Cu O5 . . 99.04(8) y
N2 Cu O5 . . 96.87(8) y
C15 S1 C12 . . 91.48(15) ?
C17 S2 C20 . . 91.96(15) ?
C11 O1 Cu . . 129.96(17) ?
C16 O3 Cu . . 106.35(16) ?
Cu O5 H5A . . 97(3) ?
Cu O5 H5B . . 133(3) ?
H5A O5 H5B . . 110(4) ?
C1 N1 C5 . . 119.1(2) ?
C1 N1 Cu . . 125.59(18) ?
C5 N1 Cu . . 115.21(17) ?
C10 N2 C6 . . 119.0(2) ?
C10 N2 Cu . . 125.80(18) ?
C6 N2 Cu . . 115.21(17) ?
N1 C1 C2 . . 122.4(3) ?
N1 C1 H1 . . 118.8 ?
C2 C1 H1 . . 118.8 ?
C3 C2 C1 . . 118.8(3) ?
C3 C2 H2 . . 120.6 ?
C1 C2 H2 . . 120.6 ?
C2 C3 C4 . . 119.3(3) ?
C2 C3 H3 . . 120.4 ?
C4 C3 H3 . . 120.4 ?
C5 C4 C3 . . 119.3(3) ?
C5 C4 H4 . . 120.4 ?
C3 C4 H4 . . 120.4 ?
N1 C5 C4 . . 121.2(2) ?
N1 C5 C6 . . 114.5(2) ?
C4 C5 C6 . . 124.3(2) ?
N2 C6 C7 . . 121.1(2) ?
N2 C6 C5 . . 114.6(2) ?
C7 C6 C5 . . 124.3(2) ?
C8 C7 C6 . . 119.2(3) ?
C8 C7 H7 . . 120.4 ?
C6 C7 H7 . . 120.4 ?
C9 C8 C7 . . 119.5(3) ?
C9 C8 H8 . . 120.3 ?
C7 C8 H8 . . 120.3 ?
C8 C9 C10 . . 118.8(3) ?
C8 C9 H9 . . 120.6 ?
C10 C9 H9 . . 120.6 ?
N2 C10 C9 . . 122.5(3) ?
N2 C10 H10 . . 118.8 ?
C9 C10 H10 . . 118.8 ?
O2 C11 O1 . . 126.9(2) ?
O2 C11 C12 . . 119.0(2) ?
O1 C11 C12 . . 114.0(2) ?
C13 C12 C11 . . 124.9(2) ?
C13 C12 S1 . . 114.7(2) ?
C11 C12 S1 . . 120.4(2) ?
C12 C13 C14 . . 105.5(3) ?
C12 C13 H13 . . 127.3 ?
C14 C13 H13 . . 127.3 ?
C15 C14 C13 . . 114.9(3) ?
C15 C14 H14 . . 122.5 ?
C13 C14 H14 . . 122.5 ?
C14 C15 S1 . . 113.4(2) ?
C14 C15 H15 . . 123.3 ?
S1 C15 H15 . . 123.3 ?
O4 C16 O3 . . 123.3(2) ?
O4 C16 C17 . . 118.9(2) ?
O3 C16 C17 . . 117.8(2) ?
C18 C17 C16 . . 126.3(2) ?
C18 C17 S2 . . 111.8(2) ?
C16 C17 S2 . . 121.8(2) ?
C17 C18 C19 . . 109.4(3) ?
C17 C18 H18 . . 125.3 ?
C19 C18 H18 . . 125.3 ?
C20 C19 C18 . . 113.7(3) ?
C20 C19 H19 . . 123.2 ?
C18 C19 H19 . . 123.2 ?
C19 C20 S2 . . 113.2(2) ?
C19 C20 H20 . . 123.4 ?
S2 C20 H20 . . 123.4 ?

loop_
_geom_bond_atom_site_label_1
_geom_bond_atom_site_label_2
_geom_bond_site_symmetry_2
_geom_bond_distance
_geom_bond_publ_flag
Cu O1 . 1.9447(18) y
Cu O3 . 1.9909(19) y
Cu N1 . 2.011(2) y
Cu N2 . 2.018(2) y
Cu O5 . 2.236(2) y
S1 C15 . 1.702(3) ?
S1 C12 . 1.714(3) ?
S2 C17 . 1.700(3) ?
S2 C20 . 1.706(3) ?
O1 C11 . 1.274(3) ?
O2 C11 . 1.236(3) ?
O3 C16 . 1.280(3) ?
O4 C16 . 1.243(3) ?
O5 H5A . 0.73(4) ?
O5 H5B . 0.73(4) ?
N1 C1 . 1.332(3) ?
N1 C5 . 1.358(3) ?
N2 C10 . 1.340(3) ?
N2 C6 . 1.352(3) ?
C1 C2 . 1.384(4) ?
C1 H1 . 0.9500 ?
C2 C3 . 1.378(4) ?
C2 H2 . 0.9500 ?
C3 C4 . 1.384(4) ?
C3 H3 . 0.9500 ?
C4 C5 . 1.381(3) ?
C4 H4 . 0.9500 ?
C5 C6 . 1.472(4) ?
C6 C7 . 1.393(3) ?
C7 C8 . 1.381(4) ?
C7 H7 . 0.9500 ?
C8 C9 . 1.375(4) ?
C8 H8 . 0.9500 ?
C9 C10 . 1.383(4) ?
C9 H9 . 0.9500 ?
C10 H10 . 0.9500 ?
C11 C12 . 1.489(4) ?
C12 C13 . 1.448(4) ?
C13 C14 . 1.483(4) ?
C13 H13 . 0.9500 ?
C14 C15 . 1.355(5) ?
C14 H14 . 0.9500 ?
C15 H15 . 0.9500 ?
C16 C17 . 1.483(4) ?
C17 C18 . 1.423(4) ?
C18 C19 . 1.440(4) ?
C18 H18 . 0.9500 ?
C19 C20 . 1.330(5) ?
C19 H19 . 0.9500 ?
C20 H20 . 0.9500 ?

loop_
_geom_hbond_atom_site_label_D
_geom_hbond_atom_site_label_H
_geom_hbond_atom_site_label_A
_geom_hbond_site_symmetry_A
_geom_hbond_distance_DH
_geom_hbond_distance_HA
_geom_hbond_distance_DA
_geom_hbond_angle_DHA
O5 H5A O2 . 0.73(4) 1.99(4) 2.682(3) 160(4)
O5 H5B O4 1_655 0.73(4) 2.02(4) 2.741(3) 171(4)
